data_2018331
loop_
_publ_author_name
'Pratt, Jamal'
'Hutchinson, Janna'
'Klein Stevens, Cheryl L.'

_publ_section_title
;
 Sulfapyridine (polymorph III), sulfapyridine dioxane solvate,
 sulfapyridine tetrahydrofuran solvate and sulfapyridine piperidine
 solvate, all at 173K
;
_journal_coeditor_code QS3006
_journal_issue 12
_journal_name_full 'Acta Crystallographica Section C'
_journal_page_first o487
_journal_page_last o491
_journal_paper_doi 10.1107/S0108270111041825
_journal_volume 67
_journal_year 2011
_chemical_formula_iupac 'C11 H11 N3 O2 S, C4 H8 O'
_chemical_formula_moiety 'C11 H11 N3 O2 S, C4 H8 O'
_chemical_formula_sum 'C15 H19 N3 O3 S'
_chemical_formula_weight 321.39
_chemical_name_common 'sulfapyridine tetrahydrofuran solvate'
_chemical_name_systematic
;
4-amino-<i>N</i>-(1,2-dihydropyridin-2-ylidene)benzenesulfonamide
tetrahydrofuran monosolvate
;
_space_group_IT_number 14
_symmetry_cell_setting monoclinic
_symmetry_space_group_name_Hall '-P 2ybc'
_symmetry_space_group_name_H-M 'P 1 21/c 1'
_atom_sites_solution_hydrogens geom
_atom_sites_solution_primary direct
_atom_sites_solution_secondary difmap
_audit_creation_method SHELXL-97
_cell_angle_alpha 90.00
_cell_angle_beta 99.888(5)
_cell_angle_gamma 90.00
_cell_formula_units_Z 4
_cell_length_a 11.212(2)
_cell_length_b 12.449(2)
_cell_length_c 11.6209(19)
_cell_measurement_reflns_used 3068
_cell_measurement_temperature 173(2)
_cell_measurement_theta_max 25.37
_cell_measurement_theta_min 2.42
_cell_volume 1597.9(5)
_computing_cell_refinement 'SAINT (Bruker, 2008)'
_computing_data_collection 'APEX2 (Bruker, 2008)'
_computing_data_reduction 'SAINT (Bruker, 2008)'
_computing_molecular_graphics 'PLATON (Spek, 2009)'
_computing_publication_material 'SHELXTL (Sheldrick, 2008)'
_computing_structure_refinement 'SHELXL97 (Sheldrick, 2008)'
_computing_structure_solution 'SHELXS97 (Sheldrick, 2008)'
_diffrn_ambient_temperature 173(2)
_diffrn_measured_fraction_theta_full 0.999
_diffrn_measured_fraction_theta_max 0.999
_diffrn_measurement_device_type 'Bruker SMART X2S'
_diffrn_measurement_method '\f and \w'
_diffrn_radiation_monochromator 'doubly curved silicon crytsal'
_diffrn_radiation_source 'microfocus sealed tube'
_diffrn_radiation_type MoK\a
_diffrn_radiation_wavelength 0.71073
_diffrn_reflns_av_R_equivalents 0.0459
_diffrn_reflns_av_sigmaI/netI 0.0448
_diffrn_reflns_limit_h_max 13
_diffrn_reflns_limit_h_min -9
_diffrn_reflns_limit_k_max 14
_diffrn_reflns_limit_k_min -14
_diffrn_reflns_limit_l_max 13
_diffrn_reflns_limit_l_min -13
_diffrn_reflns_number 7648
_diffrn_reflns_theta_full 24.99
_diffrn_reflns_theta_max 24.99
_diffrn_reflns_theta_min 1.84
_exptl_absorpt_coefficient_mu 0.218
_exptl_absorpt_correction_T_max 0.8986
_exptl_absorpt_correction_T_min 0.8111
_exptl_absorpt_correction_type empirical
_exptl_absorpt_process_details '(SADABS; Sheldrick, 2004)'
_exptl_crystal_colour colourless
_exptl_crystal_density_diffrn 1.336
_exptl_crystal_density_meas 0
_exptl_crystal_density_method 'not measured'
_exptl_crystal_description block
_exptl_crystal_F_000 680
_exptl_crystal_size_max 1.00
_exptl_crystal_size_mid 0.65
_exptl_crystal_size_min 0.50
_refine_diff_density_max 0.479
_refine_diff_density_min -0.387
_refine_ls_extinction_method none
_refine_ls_goodness_of_fit_ref 1.075
_refine_ls_hydrogen_treatment mixed
_refine_ls_matrix_type full
_refine_ls_number_parameters 271
_refine_ls_number_reflns 2809
_refine_ls_number_restraints 273
_refine_ls_restrained_S_all 1.104
_refine_ls_R_factor_all 0.0664
_refine_ls_R_factor_gt 0.0530
_refine_ls_shift/su_max 0.009
_refine_ls_shift/su_mean 0.001
_refine_ls_structure_factor_coef Fsqd
_refine_ls_weighting_details 'calc w=1/[\s^2^(Fo^2^)+(0.1020P)^2^+0.2263P] where P=(Fo^2^+2Fc^2^)/3'
_refine_ls_weighting_scheme calc
_refine_ls_wR_factor_gt 0.1531
_refine_ls_wR_factor_ref 0.1625
_reflns_number_gt 2232
_reflns_number_total 2809
_reflns_threshold_expression I>2\s(I)
_cod_data_source_file qs3006.cif
_cod_data_source_block 3
_cod_original_cell_volume 1597.8(5)
_cod_original_sg_symbol_H-M 'P 21/c'
_cod_database_code 2018331
_cod_database_fobs_code 2018331

loop_
_symmetry_equiv_pos_as_xyz
'x, y, z'
'-x, y+1/2, -z+1/2'
'-x, -y, -z'
'x, -y-1/2, z-1/2'

loop_
_atom_site_type_symbol
_atom_site_label
_atom_site_fract_x
_atom_site_fract_y
_atom_site_fract_z
_atom_site_U_iso_or_equiv
_atom_site_adp_type
_atom_site_calc_flag
_atom_site_refinement_flags
_atom_site_occupancy
_atom_site_symmetry_multiplicity
_atom_site_disorder_assembly
_atom_site_disorder_group
S S1 0.72186(5) 0.32545(5) 0.06833(5) 0.0472(3) Uani d U 1 1 . .
O O1 0.74470(19) 0.33014(15) -0.04977(16) 0.0626(5) Uani d U 1 1 . .
O O2 0.70244(17) 0.22051(13) 0.11454(17) 0.0585(5) Uani d U 1 1 . .
O O3A 0.7328(6) 0.6274(4) 0.4348(4) 0.1471(19) Uani d PDU 0.822(9) 1 A 1
O O3B 0.660(2) 0.679(2) 0.386(2) 0.147(4) Uani d PDU 0.178(9) 1 A 2
N N1 0.60726(18) 0.40371(17) 0.06921(17) 0.0505(5) Uani d U 1 1 . .
N N2 0.46902(19) 0.49345(17) 0.1544(2) 0.0515(5) Uani d U 1 1 . .
N N3 1.1285(3) 0.5312(3) 0.3839(4) 0.0868(10) Uani d U 1 1 . .
C C1 0.8458(2) 0.38275(18) 0.1603(2) 0.0455(6) Uani d U 1 1 . .
C C2 0.8842(2) 0.3445(2) 0.2728(2) 0.0516(6) Uani d U 1 1 . .
C C3 0.9773(2) 0.3938(2) 0.3456(3) 0.0595(7) Uani d U 1 1 . .
C C4 1.0371(2) 0.4827(2) 0.3090(3) 0.0591(7) Uani d U 1 1 . .
C C5 0.9995(3) 0.5191(2) 0.1950(3) 0.0632(7) Uani d U 1 1 . .
C C6 0.9052(3) 0.4705(2) 0.1223(3) 0.0564(7) Uani d U 1 1 . .
C C7 0.5560(2) 0.41654(19) 0.1654(2) 0.0458(6) Uani d U 1 1 . .
C C8 0.5805(3) 0.3625(2) 0.2731(2) 0.0579(7) Uani d U 1 1 . .
C C9 0.5197(3) 0.3896(3) 0.3609(3) 0.0750(9) Uani d U 1 1 . .
C C10 0.4335(3) 0.4694(3) 0.3462(3) 0.0839(11) Uani d U 1 1 . .
C C11 0.4082(3) 0.5201(3) 0.2412(3) 0.0673(8) Uani d U 1 1 . .
C C12A 0.7370(8) 0.6469(6) 0.3152(6) 0.140(2) Uani d PDU 0.822(9) 1 A 1
H H12A 0.7696 0.5841 0.2785 0.169 Uiso calc PR 0.822(9) 1 A 1
H H12B 0.6559 0.6648 0.2711 0.169 Uiso calc PR 0.822(9) 1 A 1
C C12B 0.763(3) 0.6373(11) 0.346(3) 0.144(4) Uani d PDU 0.178(9) 1 A 2
H H12C 0.8159 0.5960 0.4076 0.173 Uiso calc PR 0.178(9) 1 A 2
H H12D 0.7411 0.5922 0.2754 0.173 Uiso calc PR 0.178(9) 1 A 2
C C13 0.8166(7) 0.7360(6) 0.3213(6) 0.165(2) Uani d DU 1 1 . .
H H13A 0.9009 0.7108 0.3241 0.198 Uiso calc R 1 1 A 1
H H13B 0.7943 0.7819 0.2514 0.198 Uiso calc R 1 1 A 1
C C14 0.8078(7) 0.7936(5) 0.4207(7) 0.166(2) Uani d DU 1 1 A .
H H14A 0.7731 0.8656 0.4002 0.200 Uiso calc R 1 1 B 1
H H14B 0.8885 0.8024 0.4699 0.200 Uiso calc R 1 1 B 1
C C15A 0.7305(10) 0.7329(6) 0.4803(8) 0.157(3) Uani d PDU 0.822(9) 1 A 1
H H15A 0.6472 0.7623 0.4652 0.188 Uiso calc PR 0.822(9) 1 A 1
H H15B 0.7605 0.7334 0.5655 0.188 Uiso calc PR 0.822(9) 1 A 1
C C15B 0.712(4) 0.753(4) 0.473(4) 0.159(4) Uani d PDU 0.178(9) 1 A 2
H H15C 0.6544 0.8099 0.4864 0.191 Uiso calc PR 0.178(9) 1 A 2
H H15D 0.7427 0.7161 0.5482 0.191 Uiso calc PR 0.178(9) 1 A 2
H H2 0.846(3) 0.288(2) 0.297(2) 0.059(8) Uiso d . 1 1 . .
H H2A 0.449(2) 0.526(2) 0.077(3) 0.062(8) Uiso d . 1 1 . .
H H3 1.007(3) 0.376(3) 0.426(3) 0.087(10) Uiso d . 1 1 . .
H H3A 1.137(4) 0.503(4) 0.448(4) 0.115(18) Uiso d . 1 1 . .
H H3B 1.154(4) 0.579(3) 0.355(3) 0.087(13) Uiso d . 1 1 . .
H H5 1.040(3) 0.582(3) 0.177(3) 0.094(11) Uiso d . 1 1 . .
H H6 0.880(3) 0.494(3) 0.049(3) 0.069(9) Uiso d . 1 1 . .
H H8 0.632(3) 0.313(2) 0.288(2) 0.048(7) Uiso d . 1 1 . .
H H9 0.535(3) 0.346(3) 0.432(3) 0.091(11) Uiso d . 1 1 . .
H H10 0.396(4) 0.481(3) 0.399(3) 0.102(13) Uiso d . 1 1 . .
H H11 0.346(3) 0.573(3) 0.216(3) 0.078(9) Uiso d . 1 1 . .

loop_
_atom_site_aniso_label
_atom_site_aniso_U_11
_atom_site_aniso_U_22
_atom_site_aniso_U_33
_atom_site_aniso_U_12
_atom_site_aniso_U_13
_atom_site_aniso_U_23
S1 0.0533(4) 0.0396(4) 0.0485(4) 0.0077(3) 0.0081(3) -0.0027(2)
O1 0.0738(12) 0.0663(13) 0.0486(11) 0.0175(9) 0.0135(9) -0.0078(8)
O2 0.0647(11) 0.0374(10) 0.0714(12) 0.0016(8) 0.0062(9) -0.0026(8)
O3A 0.189(5) 0.106(3) 0.158(4) 0.007(3) 0.063(3) 0.040(3)
O3B 0.167(7) 0.132(7) 0.154(7) -0.013(6) 0.061(6) -0.002(6)
N1 0.0531(11) 0.0511(12) 0.0477(12) 0.0120(9) 0.0101(9) 0.0041(9)
N2 0.0535(11) 0.0535(12) 0.0471(13) 0.0153(10) 0.0074(9) 0.0043(10)
N3 0.0760(19) 0.083(2) 0.098(3) -0.0259(17) 0.0048(17) -0.003(2)
C1 0.0477(12) 0.0393(12) 0.0518(14) 0.0070(10) 0.0148(10) 0.0018(10)
C2 0.0502(13) 0.0461(14) 0.0586(15) -0.0020(11) 0.0096(11) 0.0095(12)
C3 0.0556(14) 0.0641(17) 0.0567(16) -0.0012(12) 0.0042(12) 0.0066(13)
C4 0.0501(13) 0.0583(16) 0.0703(17) -0.0046(12) 0.0145(12) -0.0084(13)
C5 0.0701(17) 0.0479(16) 0.0762(19) -0.0083(13) 0.0252(14) 0.0044(13)
C6 0.0696(16) 0.0480(15) 0.0546(16) -0.0007(12) 0.0197(13) 0.0069(12)
C7 0.0458(12) 0.0429(13) 0.0482(13) 0.0032(10) 0.0064(10) 0.0004(10)
C8 0.0555(14) 0.0609(16) 0.0583(16) 0.0185(14) 0.0124(12) 0.0133(13)
C9 0.0780(19) 0.095(2) 0.0548(17) 0.0274(17) 0.0187(14) 0.0238(16)
C10 0.083(2) 0.117(3) 0.0563(18) 0.041(2) 0.0247(16) 0.0137(18)
C11 0.0680(17) 0.080(2) 0.0555(17) 0.0287(16) 0.0153(13) 0.0053(14)
C12A 0.168(5) 0.128(4) 0.133(4) -0.027(4) 0.051(4) -0.050(4)
C12B 0.186(8) 0.113(6) 0.150(8) -0.016(7) 0.075(7) -0.014(7)
C13 0.198(5) 0.150(5) 0.164(5) -0.045(4) 0.083(4) -0.001(4)
C14 0.192(5) 0.109(4) 0.197(6) -0.023(4) 0.029(4) -0.036(4)
C15A 0.193(6) 0.170(6) 0.119(4) 0.041(5) 0.056(4) -0.018(4)
C15B 0.192(8) 0.142(8) 0.151(7) 0.026(7) 0.050(6) -0.015(7)

loop_
_atom_type_symbol
_atom_type_description
_atom_type_scat_dispersion_real
_atom_type_scat_dispersion_imag
_atom_type_scat_source
C C 0.0033 0.0016 'International Tables Vol C Tables 4.2.6.8 and 6.1.1.4'
H H 0.0000 0.0000 'International Tables Vol C Tables 4.2.6.8 and 6.1.1.4'
N N 0.0061 0.0033 'International Tables Vol C Tables 4.2.6.8 and 6.1.1.4'
O O 0.0106 0.0060 'International Tables Vol C Tables 4.2.6.8 and 6.1.1.4'
S S 0.1246 0.1234 'International Tables Vol C Tables 4.2.6.8 and 6.1.1.4'

loop_
_geom_angle_atom_site_label_1
_geom_angle_atom_site_label_2
_geom_angle_atom_site_label_3
_geom_angle
O1 S1 O2 117.02(11)
O1 S1 N1 104.69(11)
O2 S1 N1 111.89(11)
O1 S1 C1 108.22(12)
O2 S1 C1 107.21(11)
N1 S1 C1 107.41(11)
C15A O3A C12A 102.3(6)
C15B O3B C12B 102.3(7)
C7 N1 S1 121.91(17)
C11 N2 C7 123.3(2)
C11 N2 H2A 121.3(17)
C7 N2 H2A 115.3(17)
C4 N3 H3A 110(3)
C4 N3 H3B 111(3)
H3A N3 H3B 139(4)
C2 C1 C6 118.8(2)
C2 C1 S1 121.30(19)
C6 C1 S1 119.9(2)
C3 C2 C1 120.5(3)
C3 C2 H2 121.2(18)
C1 C2 H2 118.3(18)
C2 C3 C4 121.4(3)
C2 C3 H3 127(2)
C4 C3 H3 112(2)
N3 C4 C5 122.3(3)
N3 C4 C3 120.1(3)
C5 C4 C3 117.6(3)
C6 C5 C4 121.1(3)
C6 C5 H5 125(2)
C4 C5 H5 114(2)
C5 C6 C1 120.6(3)
C5 C6 H6 122(2)
C1 C6 H6 118(2)
N1 C7 N2 114.0(2)
N1 C7 C8 129.4(2)
N2 C7 C8 116.7(2)
C9 C8 C7 120.1(3)
C9 C8 H8 116.2(18)
C7 C8 H8 123.7(18)
C8 C9 C10 121.1(3)
C8 C9 H9 117(2)
C10 C9 H9 121(2)
C11 C10 C9 118.7(3)
C11 C10 H10 122(3)
C9 C10 H10 119(3)
N2 C11 C10 120.1(3)
N2 C11 H11 111.8(18)
C10 C11 H11 128.0(18)
C13 C12A O3A 102.2(5)
C13 C12A H12A 111.3
O3A C12A H12A 111.3
C13 C12A H12B 111.3
O3A C12A H12B 111.3
H12A C12A H12B 109.2
C13 C12B O3B 98.2(14)
C13 C12B H12C 112.1
O3B C12B H12C 112.1
C13 C12B H12D 112.2
O3B C12B H12D 112.2
H12C C12B H12D 109.8
C14 C13 C12B 100.8(13)
C14 C13 C12A 108.3(5)
C12B C13 C12A 17.9(19)
C14 C13 H13A 110.0
C12B C13 H13A 98.7
C12A C13 H13A 110.0
C14 C13 H13B 110.0
C12B C13 H13B 127.7
C12A C13 H13B 110.0
H13A C13 H13B 108.4
C13 C14 C15A 105.7(5)
C13 C14 C15B 110.2(10)
C15A C14 C15B 13(3)
C13 C14 H14A 110.6
C15A C14 H14A 110.6
C15B C14 H14A 97.6
C13 C14 H14B 110.6
C15A C14 H14B 110.6
C15B C14 H14B 118.3
H14A C14 H14B 108.7
C14 C15A O3A 105.0(5)
C14 C15A H15A 110.7
O3A C15A H15A 110.7
C14 C15A H15B 110.7
O3A C15A H15B 110.7
H15A C15A H15B 108.8
C14 C15B O3B 99.7(14)
C14 C15B H15C 111.8
O3B C15B H15C 111.8
C14 C15B H15D 111.8
O3B C15B H15D 111.9
H15C C15B H15D 109.6

loop_
_geom_bond_atom_site_label_1
_geom_bond_atom_site_label_2
_geom_bond_distance
S1 O1 1.440(2)
S1 O2 1.4431(18)
S1 N1 1.614(2)
S1 C1 1.753(3)
O3A C15A 1.418(6)
O3A C12A 1.419(6)
O3B C15B 1.419(6)
O3B C12B 1.419(6)
N1 C7 1.352(3)
N2 C11 1.351(4)
N2 C7 1.357(3)
N2 H2A 0.97(3)
N3 C4 1.366(4)
N3 H3A 0.82(5)
N3 H3B 0.77(4)
C1 C2 1.388(4)
C1 C6 1.391(4)
C2 C3 1.371(4)
C2 H2 0.89(3)
C3 C4 1.398(4)
C3 H3 0.96(4)
C4 C5 1.395(4)
C5 C6 1.375(4)
C5 H5 0.94(4)
C6 H6 0.90(3)
C7 C8 1.406(4)
C8 C9 1.363(4)
C8 H8 0.84(3)
C9 C10 1.376(5)
C9 H9 0.98(4)
C10 C11 1.360(5)
C10 H10 0.81(4)
C11 H11 0.97(3)
C12A C13 1.418(6)
C12A H12A 0.9900
C12A H12B 0.9900
C12B C13 1.417(7)
C12B H12C 0.9900
C12B H12D 0.9900
C13 C14 1.378(9)
C13 H13A 0.9900
C13 H13B 0.9900
C14 C15A 1.417(6)
C14 C15B 1.417(7)
C14 H14A 0.9900
C14 H14B 0.9900
C15A H15A 0.9900
C15A H15B 0.9900
C15B H15C 0.9900
C15B H15D 0.9900

loop_
_geom_hbond_atom_site_label_D
_geom_hbond_atom_site_label_H
_geom_hbond_atom_site_label_A
_geom_hbond_site_symmetry_A
_geom_hbond_distance_DH
_geom_hbond_distance_HA
_geom_hbond_distance_DA
_geom_hbond_angle_DHA
N2 H2A N1 3_665 0.97(3) 1.92(3) 2.892(3) 173(2)
N3 H3A O3A 3_766 0.82(5) 2.43(5) 3.103(7) 140(4)
N3 H3B O2 2_755 0.77(4) 2.37(4) 3.023(4) 143(4)

loop_
_geom_torsion_atom_site_label_1
_geom_torsion_atom_site_label_2
_geom_torsion_atom_site_label_3
_geom_torsion_atom_site_label_4
_geom_torsion
O1 S1 N1 C7 177.3(2)
O2 S1 N1 C7 49.6(2)
C1 S1 N1 C7 -67.8(2)
O1 S1 C1 C2 -145.9(2)
O2 S1 C1 C2 -18.8(2)
N1 S1 C1 C2 101.6(2)
O1 S1 C1 C6 36.2(2)
O2 S1 C1 C6 163.29(19)
N1 S1 C1 C6 -76.3(2)
C6 C1 C2 C3 1.3(4)
S1 C1 C2 C3 -176.6(2)
C1 C2 C3 C4 -0.7(4)
C2 C3 C4 N3 179.1(3)
C2 C3 C4 C5 -0.7(4)
N3 C4 C5 C6 -178.4(3)
C3 C4 C5 C6 1.3(4)
C4 C5 C6 C1 -0.7(4)
C2 C1 C6 C5 -0.6(4)
S1 C1 C6 C5 177.3(2)
S1 N1 C7 N2 173.50(18)
S1 N1 C7 C8 -6.2(4)
C11 N2 C7 N1 -178.8(3)
C11 N2 C7 C8 0.9(4)
N1 C7 C8 C9 178.5(3)
N2 C7 C8 C9 -1.2(4)
C7 C8 C9 C10 0.3(5)
C8 C9 C10 C11 1.0(6)
C7 N2 C11 C10 0.4(5)
C9 C10 C11 N2 -1.4(6)
C15A O3A C12A C13 39.6(10)
C15B O3B C12B C13 -53(3)
O3B C12B C13 C14 46(2)
O3B C12B C13 C12A -70(4)
O3A C12A C13 C14 -28.3(10)
O3A C12A C13 C12B 39(3)
C12B C13 C14 C15A -11.5(19)
C12A C13 C14 C15A 5.3(10)
C12B C13 C14 C15B -24(4)
C12A C13 C14 C15B -8(3)
C13 C14 C15A O3A 20.0(11)
C15B C14 C15A O3A 132(7)
C12A O3A C15A C14 -37.3(11)
C13 C14 C15B O3B -8(4)
C15A C14 C15B O3B -80(4)
C12B O3B C15B C14 37(4)
